data_2228046
loop_
_publ_author_name
'Eshtiagh-Hosseini, Hossein'
'Necas, Marek'
'Alfi, Nafiseh'
'Mirzaei, Masoud'

_publ_section_title
;
 Bis(2-amino-4-methylpyrimidin-3-ium)
 <i>trans</i>-diaquabis(pyrazine-2,3-dicarboxylato)cobaltate(II)
 hexahydrate
;
_journal_issue 10
_journal_name_full 'Acta Crystallographica Section E'
_journal_page_first m1320
_journal_page_last m1321
_journal_paper_doi 10.1107/S1600536810037736
_journal_volume 66
_journal_year 2010
_chemical_formula_iupac '(C5 H8 N3)2 [Co (C6 H2 N2 O4)2 (H2 O)2] , 6H2 O'
_chemical_formula_moiety '2(C5 H8 N3 +), C12 H8 Co N4 O10 2-, 6(H2 O)'
_chemical_formula_sum 'C22 H36 Co N10 O16'
_chemical_formula_weight 755.54
_chemical_name_systematic
;
Bis(2-amino-4-methylpyrimidin-3-ium)
<i>trans</i>-diaquabis(pyrazine-2,3-dicarboxylato)cobaltate(II) hexahydrate
;
_space_group_IT_number 2
_symmetry_cell_setting triclinic
_symmetry_space_group_name_Hall '-P 1'
_symmetry_space_group_name_H-M 'P -1'
_atom_sites_solution_hydrogens geom
_atom_sites_solution_primary direct
_atom_sites_solution_secondary difmap
_audit_creation_method SHELXL-97
_cell_angle_alpha 98.085(5)
_cell_angle_beta 96.940(4)
_cell_angle_gamma 91.261(5)
_cell_formula_units_Z 1
_cell_length_a 6.5880(4)
_cell_length_b 8.0591(5)
_cell_length_c 15.0285(8)
_cell_measurement_reflns_used 4417
_cell_measurement_temperature 120(2)
_cell_measurement_theta_max 27.5968
_cell_measurement_theta_min 3.1104
_cell_volume 783.58(8)
_computing_cell_refinement 'CrysAlis RED (Oxford Diffraction, 2009)'
_computing_data_collection 'CrysAlis CCD (Oxford Diffraction, 2009)'
_computing_data_reduction 'CrysAlis RED (Oxford Diffraction, 2009)'
_computing_molecular_graphics 'DIAMOND (Crystal Impact, 2009)'
_computing_publication_material 'publCIF (Westrip, 2010)'
_computing_structure_refinement 'SHELXL97 (Sheldrick, 2008)'
_computing_structure_solution 'SHELXS97 (Sheldrick, 2008)'
_diffrn_ambient_temperature 120(2)
_diffrn_detector_area_resol_mean 8.4353
_diffrn_measured_fraction_theta_full 0.997
_diffrn_measured_fraction_theta_max 0.997
_diffrn_measurement_device_type
;
Oxford Diffraction Xcalibur diffractometer with Sapphire2 (large Be window)
detector
;
_diffrn_measurement_method '\w scan'
_diffrn_radiation_monochromator graphite
_diffrn_radiation_source 'Enhance (Mo) X-ray Source'
_diffrn_radiation_type MoK\a
_diffrn_radiation_wavelength 0.71073
_diffrn_reflns_av_R_equivalents 0.0112
_diffrn_reflns_av_sigmaI/netI 0.0223
_diffrn_reflns_limit_h_max 7
_diffrn_reflns_limit_h_min -7
_diffrn_reflns_limit_k_max 9
_diffrn_reflns_limit_k_min -9
_diffrn_reflns_limit_l_max 17
_diffrn_reflns_limit_l_min -17
_diffrn_reflns_number 5733
_diffrn_reflns_theta_full 24.99
_diffrn_reflns_theta_max 24.99
_diffrn_reflns_theta_min 3.12
_diffrn_standards_number 0
_exptl_absorpt_coefficient_mu 0.638
_exptl_absorpt_correction_T_max 1.00000
_exptl_absorpt_correction_T_min 0.90313
_exptl_absorpt_correction_type multi-scan
_exptl_absorpt_process_details '(CrysAlis RED; Oxford Diffraction, 2009)'
_exptl_crystal_colour 'pale orange'
_exptl_crystal_density_diffrn 1.601
_exptl_crystal_density_method 'not measured'
_exptl_crystal_description plate
_exptl_crystal_F_000 393
_exptl_crystal_size_max 0.40
_exptl_crystal_size_mid 0.40
_exptl_crystal_size_min 0.20
_refine_diff_density_max 0.296
_refine_diff_density_min -0.401
_refine_ls_extinction_method none
_refine_ls_goodness_of_fit_ref 1.042
_refine_ls_hydrogen_treatment mixed
_refine_ls_matrix_type full
_refine_ls_number_parameters 256
_refine_ls_number_reflns 2758
_refine_ls_number_restraints 0
_refine_ls_restrained_S_all 1.042
_refine_ls_R_factor_all 0.0292
_refine_ls_R_factor_gt 0.0246
_refine_ls_shift/su_max 0.000
_refine_ls_shift/su_mean 0.000
_refine_ls_structure_factor_coef Fsqd
_refine_ls_weighting_details 'calc w=1/[\s^2^(Fo^2^)+(0.0279P)^2^+0.4580P] where P=(Fo^2^+2Fc^2^)/3'
_refine_ls_weighting_scheme calc
_refine_ls_wR_factor_gt 0.0633
_refine_ls_wR_factor_ref 0.0644
_reflns_number_gt 2428
_reflns_number_total 2758
_reflns_threshold_expression >2sigma(I)
_cod_data_source_file vm2043.cif
_cod_data_source_block I
_cod_original_sg_symbol_Hall '-P 1 '
_cod_database_code 2228046
_cod_database_fobs_code 2228046

loop_
_symmetry_equiv_pos_as_xyz
'x, y, z'
'-x, -y, -z'

loop_
_atom_site_type_symbol
_atom_site_label
_atom_site_fract_x
_atom_site_fract_y
_atom_site_fract_z
_atom_site_U_iso_or_equiv
_atom_site_adp_type
_atom_site_calc_flag
_atom_site_refinement_flags
_atom_site_occupancy
_atom_site_disorder_assembly
_atom_site_disorder_group
Co Co2 0.5000 0.5000 0.5000 0.01426(11) Uani d S 1 . .
O O1 0.58615(17) 0.62856(14) 0.25548(7) 0.0143(3) Uani d . 1 . .
O O2 0.62546(18) 0.51362(15) 0.38308(8) 0.0167(3) Uani d . 1 . .
O O3 0.33723(18) 0.93937(14) 0.19964(8) 0.0163(3) Uani d . 1 . .
O O4 0.17222(18) 0.69382(14) 0.14483(8) 0.0144(3) Uani d . 1 . .
O O5 0.6551(2) 0.72932(17) 0.55885(9) 0.0201(3) Uani d . 1 . .
H H5A 0.572(4) 0.793(3) 0.5817(18) 0.053(8) Uiso d . 1 . .
H H5B 0.748(4) 0.733(3) 0.5952(17) 0.037(8) Uiso d . 1 . .
N N1 0.0477(2) 0.84612(18) 0.33031(9) 0.0150(3) Uani d . 1 . .
N N2 0.2829(2) 0.64620(17) 0.43486(9) 0.0136(3) Uani d . 1 . .
N N3 0.7241(2) 0.96452(17) -0.03740(9) 0.0115(3) Uani d . 1 . .
H H3A 0.7142 1.0023 -0.0898 0.014 Uiso calc R 1 . .
N N4 0.7962(2) 1.02237(18) 0.12227(9) 0.0142(3) Uani d . 1 . .
N N5 0.8275(2) 1.23050(17) 0.03349(9) 0.0132(3) Uani d . 1 . .
H H5C 0.8654 1.3024 0.0827 0.016 Uiso calc R 1 . .
H H5D 0.8193 1.2640 -0.0201 0.016 Uiso calc R 1 . .
C C1 0.3367(2) 0.6769(2) 0.35513(11) 0.0111(3) Uani d . 1 . .
C C2 0.2154(3) 0.7745(2) 0.30243(11) 0.0114(3) Uani d . 1 . .
C C3 -0.0026(3) 0.8140(2) 0.40958(11) 0.0154(4) Uani d . 1 . .
H H3 -0.1212 0.8619 0.4311 0.018 Uiso calc R 1 . .
C C4 0.1129(3) 0.7127(2) 0.46163(11) 0.0150(4) Uani d . 1 . .
H H4 0.0704 0.6903 0.5171 0.018 Uiso calc R 1 . .
C C5 0.5328(2) 0.6005(2) 0.32850(11) 0.0115(4) Uani d . 1 . .
C C6 0.2498(2) 0.8028(2) 0.20784(11) 0.0123(4) Uani d . 1 . .
C C7 0.7832(2) 1.0727(2) 0.03993(11) 0.0115(4) Uani d . 1 . .
C C8 0.7472(3) 0.8626(2) 0.12403(12) 0.0157(4) Uani d . 1 . .
H H8 0.7518 0.8251 0.1814 0.019 Uiso calc R 1 . .
C C9 0.6893(3) 0.7459(2) 0.04676(12) 0.0158(4) Uani d . 1 . .
H H9 0.6572 0.6322 0.0514 0.019 Uiso calc R 1 . .
C C10 0.6801(2) 0.7997(2) -0.03562(12) 0.0133(4) Uani d . 1 . .
C C11 0.6237(3) 0.6941(2) -0.12543(12) 0.0174(4) Uani d . 1 . .
H H11A 0.7309 0.7070 -0.1641 0.026 Uiso calc R 1 . .
H H11B 0.4936 0.7298 -0.1542 0.026 Uiso calc R 1 . .
H H11C 0.6096 0.5762 -0.1170 0.026 Uiso calc R 1 . .
O O21 0.9070(2) 0.46146(16) 0.19544(9) 0.0162(3) Uani d . 1 . .
O O22 0.9951(2) 0.2292(2) 0.31495(9) 0.0216(3) Uani d . 1 . .
O O23 0.6098(2) 0.07554(19) 0.35418(10) 0.0228(3) Uani d . 1 . .
H H21A 0.809(4) 0.516(3) 0.2147(16) 0.039(7) Uiso d . 1 . .
H H21B 0.987(4) 0.530(3) 0.1837(15) 0.030(6) Uiso d . 1 . .
H H22A 1.001(4) 0.142(4) 0.2846(18) 0.054(9) Uiso d . 1 . .
H H22B 0.973(4) 0.300(3) 0.2803(18) 0.049(8) Uiso d . 1 . .
H H23A 0.708(4) 0.136(3) 0.3438(17) 0.048(8) Uiso d . 1 . .
H H23B 0.544(4) 0.039(3) 0.3088(19) 0.049(9) Uiso d . 1 . .

loop_
_atom_site_aniso_label
_atom_site_aniso_U_11
_atom_site_aniso_U_22
_atom_site_aniso_U_33
_atom_site_aniso_U_12
_atom_site_aniso_U_13
_atom_site_aniso_U_23
Co2 0.01444(19) 0.0194(2) 0.01064(18) 0.00400(14) 0.00278(13) 0.00658(13)
O1 0.0159(6) 0.0177(6) 0.0109(6) 0.0020(5) 0.0042(5) 0.0054(5)
O2 0.0164(6) 0.0223(7) 0.0138(6) 0.0075(5) 0.0041(5) 0.0085(5)
O3 0.0210(7) 0.0146(6) 0.0137(6) -0.0042(5) -0.0001(5) 0.0054(5)
O4 0.0175(6) 0.0148(6) 0.0108(6) -0.0018(5) 0.0004(5) 0.0026(5)
O5 0.0173(7) 0.0245(8) 0.0181(7) 0.0034(6) 0.0006(6) 0.0024(6)
N1 0.0146(7) 0.0163(8) 0.0137(7) 0.0023(6) 0.0008(6) 0.0018(6)
N2 0.0142(7) 0.0164(8) 0.0105(7) 0.0000(6) 0.0017(6) 0.0027(6)
N3 0.0122(7) 0.0132(7) 0.0100(7) 0.0011(6) 0.0021(6) 0.0040(6)
N4 0.0136(7) 0.0171(8) 0.0127(7) 0.0004(6) 0.0016(6) 0.0054(6)
N5 0.0172(8) 0.0141(8) 0.0083(7) -0.0014(6) 0.0001(6) 0.0030(6)
C1 0.0128(8) 0.0110(8) 0.0095(8) -0.0017(6) 0.0006(7) 0.0019(6)
C2 0.0127(8) 0.0095(8) 0.0112(8) -0.0025(6) 0.0005(7) 0.0003(6)
C3 0.0141(9) 0.0179(9) 0.0139(9) 0.0023(7) 0.0028(7) 0.0002(7)
C4 0.0153(9) 0.0193(9) 0.0109(8) 0.0003(7) 0.0042(7) 0.0018(7)
C5 0.0128(8) 0.0101(8) 0.0113(9) -0.0009(7) 0.0003(7) 0.0011(7)
C6 0.0104(8) 0.0145(9) 0.0130(9) 0.0041(7) 0.0011(7) 0.0050(7)
C7 0.0067(8) 0.0162(9) 0.0120(8) 0.0019(7) 0.0019(7) 0.0028(7)
C8 0.0110(8) 0.0228(10) 0.0156(9) 0.0029(7) 0.0022(7) 0.0102(7)
C9 0.0130(9) 0.0140(9) 0.0217(10) 0.0004(7) 0.0023(7) 0.0071(7)
C10 0.0075(8) 0.0145(9) 0.0182(9) 0.0014(7) 0.0027(7) 0.0027(7)
C11 0.0189(9) 0.0145(9) 0.0185(9) 0.0009(7) 0.0032(7) 0.0006(7)
O21 0.0162(7) 0.0146(7) 0.0184(7) -0.0007(6) 0.0054(5) 0.0013(5)
O22 0.0257(8) 0.0183(7) 0.0198(7) 0.0030(6) 0.0000(6) 0.0018(6)
O23 0.0199(8) 0.0266(8) 0.0198(8) -0.0015(6) 0.0007(6) -0.0016(6)

loop_
_atom_type_symbol
_atom_type_description
_atom_type_scat_dispersion_real
_atom_type_scat_dispersion_imag
_atom_type_scat_source
C C 0.0033 0.0016 'International Tables Vol C Tables 4.2.6.8 and 6.1.1.4'
H H 0.0000 0.0000 'International Tables Vol C Tables 4.2.6.8 and 6.1.1.4'
N N 0.0061 0.0033 'International Tables Vol C Tables 4.2.6.8 and 6.1.1.4'
O O 0.0106 0.0060 'International Tables Vol C Tables 4.2.6.8 and 6.1.1.4'
Co Co 0.3494 0.9721 'International Tables Vol C Tables 4.2.6.8 and 6.1.1.4'

loop_
_geom_angle_atom_site_label_1
_geom_angle_atom_site_label_2
_geom_angle_atom_site_label_3
_geom_angle_site_symmetry_1
_geom_angle_site_symmetry_3
_geom_angle
_geom_angle_publ_flag
O2 Co2 O2 2_666 . 180.0 ?
O2 Co2 N2 2_666 2_666 80.00(5) ?
O2 Co2 N2 . 2_666 100.00(5) ?
O2 Co2 N2 2_666 . 100.00(5) ?
O2 Co2 N2 . . 80.00(5) ?
N2 Co2 N2 2_666 . 180.0000(10) ?
O2 Co2 O5 2_666 2_666 89.61(5) ?
O2 Co2 O5 . 2_666 90.39(5) ?
N2 Co2 O5 2_666 2_666 86.62(6) ?
N2 Co2 O5 . 2_666 93.38(6) ?
O2 Co2 O5 2_666 . 90.39(5) ?
O2 Co2 O5 . . 89.61(5) ?
N2 Co2 O5 2_666 . 93.38(6) ?
N2 Co2 O5 . . 86.62(6) ?
O5 Co2 O5 2_666 . 180.00(7) ?
C5 O2 Co2 . . 116.20(10) ?
Co2 O5 H5A . . 108.8(19) ?
Co2 O5 H5B . . 121.8(18) ?
H5A O5 H5B . . 105(3) ?
C3 N1 C2 . . 116.87(15) ?
C4 N2 C1 . . 118.22(14) ?
C4 N2 Co2 . . 130.55(12) ?
C1 N2 Co2 . . 111.19(11) ?
C10 N3 C7 . . 121.63(14) ?
C10 N3 H3A . . 119.2 ?
C7 N3 H3A . . 119.2 ?
C8 N4 C7 . . 116.59(15) ?
C7 N5 H5C . . 120.0 ?
C7 N5 H5D . . 120.0 ?
H5C N5 H5D . . 120.0 ?
N2 C1 C2 . . 120.13(15) ?
N2 C1 C5 . . 116.11(14) ?
C2 C1 C5 . . 123.75(14) ?
N1 C2 C1 . . 121.91(15) ?
N1 C2 C6 . . 113.51(14) ?
C1 C2 C6 . . 124.49(15) ?
N1 C3 C4 . . 121.94(16) ?
N1 C3 H3 . . 119.0 ?
C4 C3 H3 . . 119.0 ?
N2 C4 C3 . . 120.86(16) ?
N2 C4 H4 . . 119.6 ?
C3 C4 H4 . . 119.6 ?
O1 C5 O2 . . 126.40(15) ?
O1 C5 C1 . . 117.16(14) ?
O2 C5 C1 . . 116.44(14) ?
O4 C6 O3 . . 126.31(15) ?
O4 C6 C2 . . 116.05(14) ?
O3 C6 C2 . . 117.32(14) ?
N5 C7 N4 . . 119.64(15) ?
N5 C7 N3 . . 118.68(15) ?
N4 C7 N3 . . 121.68(15) ?
N4 C8 C9 . . 124.00(16) ?
N4 C8 H8 . . 118.0 ?
C9 C8 H8 . . 118.0 ?
C10 C9 C8 . . 118.16(16) ?
C10 C9 H9 . . 120.9 ?
C8 C9 H9 . . 120.9 ?
N3 C10 C9 . . 117.89(15) ?
N3 C10 C11 . . 116.07(15) ?
C9 C10 C11 . . 126.04(16) ?
C10 C11 H11A . . 109.5 ?
C10 C11 H11B . . 109.5 ?
H11A C11 H11B . . 109.5 ?
C10 C11 H11C . . 109.5 ?
H11A C11 H11C . . 109.5 ?
H11B C11 H11C . . 109.5 ?
H21A O21 H21B . . 106(2) ?
H22A O22 H22B . . 107(3) ?
H23A O23 H23B . . 110(3) ?

loop_
_geom_bond_atom_site_label_1
_geom_bond_atom_site_label_2
_geom_bond_site_symmetry_2
_geom_bond_distance
_geom_bond_publ_flag
Co2 O2 2_666 2.0455(12) ?
Co2 O2 . 2.0455(12) ?
Co2 N2 2_666 2.1101(14) ?
Co2 N2 . 2.1101(14) ?
Co2 O5 2_666 2.1167(14) ?
Co2 O5 . 2.1167(14) ?
O1 C5 . 1.240(2) ?
O2 C5 . 1.263(2) ?
O3 C6 . 1.259(2) ?
O4 C6 . 1.249(2) ?
O5 H5A . 0.83(3) ?
O5 H5B . 0.77(3) ?
N1 C3 . 1.332(2) ?
N1 C2 . 1.342(2) ?
N2 C4 . 1.334(2) ?
N2 C1 . 1.343(2) ?
N3 C10 . 1.358(2) ?
N3 C7 . 1.361(2) ?
N3 H3A . 0.8800 ?
N4 C8 . 1.325(2) ?
N4 C7 . 1.349(2) ?
N5 C7 . 1.318(2) ?
N5 H5C . 0.8800 ?
N5 H5D . 0.8800 ?
C1 C2 . 1.390(2) ?
C1 C5 . 1.517(2) ?
C2 C6 . 1.513(2) ?
C3 C4 . 1.386(2) ?
C3 H3 . 0.9500 ?
C4 H4 . 0.9500 ?
C8 C9 . 1.396(2) ?
C8 H8 . 0.9500 ?
C9 C10 . 1.363(2) ?
C9 H9 . 0.9500 ?
C10 C11 . 1.492(2) ?
C11 H11A . 0.9800 ?
C11 H11B . 0.9800 ?
C11 H11C . 0.9800 ?
O21 H21A . 0.85(3) ?
O21 H21B . 0.81(2) ?
O22 H22A . 0.79(3) ?
O22 H22B . 0.83(3) ?
O23 H23A . 0.85(3) ?
O23 H23B . 0.78(3) ?

loop_
_geom_hbond_atom_site_label_D
_geom_hbond_atom_site_label_H
_geom_hbond_atom_site_label_A
_geom_hbond_site_symmetry_A
_geom_hbond_distance_DH
_geom_hbond_distance_HA
_geom_hbond_distance_DA
_geom_hbond_angle_DHA
N3 H3A O3 2_675 0.88 1.77 2.6487(17) 172.0
N5 H5C O21 1_565 0.88 1.96 2.8350(18) 171.5
N5 H5D O4 2_675 0.88 1.96 2.8310(18) 170.5
O21 H21B O4 1_655 0.81(2) 1.97(3) 2.7777(18) 175(2)
O21 H21A O1 . 0.85(3) 1.86(3) 2.7093(18) 177(2)
O5 H5B O22 2_766 0.77(3) 2.02(3) 2.784(2) 172(2)
O5 H5A O23 2_666 0.83(3) 1.88(3) 2.706(2) 173(3)
O23 H23B O3 1_545 0.78(3) 2.06(3) 2.8302(19) 172(3)
O22 H22B O21 . 0.83(3) 1.97(3) 2.794(2) 177(3)
O23 H23A O22 . 0.85(3) 2.13(3) 2.959(2) 165(2)
O22 H22A N1 1_645 0.79(3) 2.59(3) 3.152(2) 130(2)
O22 H22A N4 1_545 0.79(3) 2.68(3) 3.242(2) 130(2)
